data_2208547
loop_
_publ_author_name
'Sun, Yu-Xi'
'Gu, Ke-Qiang'
'Yang, Guang'
'Xie, Fei'
'Sun, Yun-Jin'

_publ_section_title
;
 Bis(<i>N</i>,<i>N</i>-dimethylethane-1,2-diamine)dithiocyanatocobalt(III)
 perchlorate: a redetermination
;
_journal_coeditor_code CI2007
_journal_issue 4
_journal_name_full 'Acta Crystallographica Section E'
_journal_page_first m776
_journal_page_last m778
_journal_paper_doi 10.1107/S1600536806008750
_journal_volume 62
_journal_year 2006
_chemical_formula_iupac '[Co (N C S)2 (C4 H12 N2)2] Cl O4'
_chemical_formula_moiety 'C10 H24 Co N6 S2 +, Cl O4 -'
_chemical_formula_sum 'C10 H24 Cl Co N6 O4 S2'
_chemical_formula_weight 450.85
_chemical_name_systematic
;
Bis(N,N-dimethylethane-1,2-diamine)dithiocyanatocobalt(III) perchlorate
;
_space_group_IT_number 15
_symmetry_cell_setting monoclinic
_symmetry_space_group_name_Hall '-C 2yc'
_symmetry_space_group_name_H-M 'C 1 2/c 1'
_atom_sites_solution_hydrogens geom
_atom_sites_solution_primary direct
_atom_sites_solution_secondary difmap
_audit_creation_method SHELXL-97
_cell_angle_alpha 90.00
_cell_angle_beta 106.380(3)
_cell_angle_gamma 90.00
_cell_formula_units_Z 4
_cell_length_a 14.075(3)
_cell_length_b 11.481(3)
_cell_length_c 12.366(3)
_cell_measurement_reflns_used 1131
_cell_measurement_temperature 298(2)
_cell_measurement_theta_max 20.408
_cell_measurement_theta_min 2.328
_cell_volume 1917.2(8)
_computing_cell_refinement 'SAINT (Bruker, 2002)'
_computing_data_collection 'SMART (Bruker, 2002)'
_computing_data_reduction SAINT
_computing_molecular_graphics 'SHELXTL (Bruker, 1998)'
_computing_publication_material SHELXTL
_computing_structure_refinement 'SHELXL97 (Sheldrick, 1997)'
_computing_structure_solution 'SHELXS97 (Sheldrick, 1997)'
_diffrn_ambient_temperature 298(2)
_diffrn_measured_fraction_theta_full 0.995
_diffrn_measured_fraction_theta_max 0.995
_diffrn_measurement_device_type 'Bruker SMART APEX area-detector'
_diffrn_measurement_method '\f and \w'
_diffrn_radiation_monochromator graphite
_diffrn_radiation_source 'fine-focus sealed tube'
_diffrn_radiation_type MoK\a
_diffrn_radiation_wavelength 0.71073
_diffrn_reflns_av_R_equivalents 0.0464
_diffrn_reflns_av_sigmaI/netI 0.0519
_diffrn_reflns_limit_h_max 18
_diffrn_reflns_limit_h_min -18
_diffrn_reflns_limit_k_max 14
_diffrn_reflns_limit_k_min -14
_diffrn_reflns_limit_l_max 15
_diffrn_reflns_limit_l_min -16
_diffrn_reflns_number 8063
_diffrn_reflns_theta_full 27.50
_diffrn_reflns_theta_max 27.50
_diffrn_reflns_theta_min 2.33
_diffrn_standards_number 0
_exptl_absorpt_coefficient_mu 1.279
_exptl_absorpt_correction_T_max 0.9158
_exptl_absorpt_correction_T_min 0.8721
_exptl_absorpt_correction_type multi-scan
_exptl_absorpt_process_details '(SADABS; Sheldrick, 1996)'
_exptl_crystal_colour brown
_exptl_crystal_density_diffrn 1.562
_exptl_crystal_density_method 'not measured'
_exptl_crystal_description Block
_exptl_crystal_F_000 936
_exptl_crystal_size_max 0.11
_exptl_crystal_size_mid 0.11
_exptl_crystal_size_min 0.07
_refine_diff_density_max 0.548
_refine_diff_density_min -0.355
_refine_ls_extinction_method none
_refine_ls_goodness_of_fit_ref 1.030
_refine_ls_hydrogen_treatment constr
_refine_ls_matrix_type full
_refine_ls_number_parameters 150
_refine_ls_number_reflns 2199
_refine_ls_number_restraints 37
_refine_ls_restrained_S_all 1.086
_refine_ls_R_factor_all 0.0823
_refine_ls_R_factor_gt 0.0522
_refine_ls_shift/su_max 0.001
_refine_ls_shift/su_mean 0.000
_refine_ls_structure_factor_coef Fsqd
_refine_ls_weighting_details 'calc w=1/[\s^2^(Fo^2^)+(0.0561P)^2^+3.9721P] where P=(Fo^2^+2Fc^2^)/3'
_refine_ls_weighting_scheme calc
_refine_ls_wR_factor_gt 0.1225
_refine_ls_wR_factor_ref 0.1379
_reflns_number_gt 1505
_reflns_number_total 2199
_reflns_threshold_expression I>2\s(I)
_cod_data_source_file ci2007.cif
_cod_data_source_block I
_cod_depositor_comments
;
The following automatic conversions were performed:
'_symmetry_cell_setting' value 'Monoclinic' changed to 'monoclinic'
according to '/home/saulius/struct/CIF-dictionaries/cif_core.dic'
dictionary named 'cif_core.dic' version 2.4.1 from 2010-06-29.

Automatic conversion script
Id: cif_fix_enum 1527 2010-12-29 10:47:43Z saulius 

The following automatic conversions were performed:

'_symmetry_cell_setting' value 'Monoclinic' changed to 'monoclinic'
according to /home/saulius/struct/CIF-dictionaries/cif_core.dic
dictionary named 'cif_core.dic' version 2.4.1 from 2010-06-29.

Automatic conversion script
Id: cif_fix_values 1715 2011-07-08 13:25:40Z adriana 
;
_cod_original_sg_symbol_H-M 'C 2/c'
_cod_database_code 2208547
_cod_database_fobs_code 2208547

loop_
_symmetry_equiv_pos_as_xyz
'x, y, z'
'-x, y, -z+1/2'
'x+1/2, y+1/2, z'
'-x+1/2, y+1/2, -z+1/2'
'-x, -y, -z'
'x, -y, z-1/2'
'-x+1/2, -y+1/2, -z'
'x+1/2, -y+1/2, z-1/2'

loop_
_atom_site_type_symbol
_atom_site_label
_atom_site_fract_x
_atom_site_fract_y
_atom_site_fract_z
_atom_site_U_iso_or_equiv
_atom_site_adp_type
_atom_site_calc_flag
_atom_site_refinement_flags
_atom_site_occupancy
_atom_site_disorder_assembly
_atom_site_disorder_group
Co Co1 0.2500 0.2500 0.0000 0.0282(2) Uani d S 1 . .
Cl Cl1 0.0000 0.30076(18) 0.2500 0.0585(5) Uani d SD 1 . .
S S1 0.38506(9) 0.24371(10) 0.38787(9) 0.0522(3) Uani d . 1 C .
O O1 0.0560(6) 0.3822(7) 0.2081(7) 0.125(3) Uani d PDU 0.695(7) A 1
O O2 -0.0504(7) 0.2615(8) 0.1463(6) 0.141(3) Uani d PDU 0.695(7) A 1
O O1' 0.1002(8) 0.3220(17) 0.2590(16) 0.125(3) Uani d PDU 0.305(7) A 2
O O2' -0.0033(15) 0.1953(11) 0.1946(15) 0.141(3) Uani d PDU 0.305(7) . 2
N N1 0.3706(2) 0.1736(3) -0.0102(3) 0.0425(8) Uani d . 1 C .
H H1A 0.3803 0.1891 -0.0777 0.051 Uiso calc R 1 B 3
H H1B 0.4227 0.2018 0.0436 0.051 Uiso calc R 1 B 3
N N3 0.3061(3) 0.2630(3) 0.1569(3) 0.0420(8) Uani d . 1 C .
C C1 0.3641(4) 0.0471(4) 0.0037(6) 0.0777(18) Uani d P 0.637(15) C 3
H H1C 0.3453 0.0101 -0.0698 0.093 Uiso calc PR 0.637(15) C 3
H H1D 0.4284 0.0171 0.0454 0.093 Uiso calc PR 0.637(15) C 3
C C2 0.2912(6) 0.0182(7) 0.0640(11) 0.055(3) Uani d P 0.637(15) C 3
H H2A 0.2754 -0.0641 0.0548 0.066 Uiso calc PR 0.637(15) C 3
H H2B 0.3197 0.0332 0.1438 0.066 Uiso calc PR 0.637(15) C 3
N N2 0.2006(2) 0.0859(3) 0.0228(3) 0.0399(8) Uani d PD 0.637(15) C 3
C C3 0.1417(8) 0.0835(8) 0.1063(8) 0.057(3) Uani d PD 0.637(15) C 3
H H3A 0.1299 0.0042 0.1234 0.085 Uiso calc PR 0.637(15) C 3
H H3B 0.0796 0.1222 0.0750 0.085 Uiso calc PR 0.637(15) C 3
H H3C 0.1778 0.1226 0.1740 0.085 Uiso calc PR 0.637(15) C 3
C C4 0.1330(8) 0.0314(10) -0.0789(7) 0.056(3) Uani d PD 0.637(15) C 3
H H4A 0.1142 -0.0447 -0.0601 0.084 Uiso calc PR 0.637(15) C 3
H H4B 0.1662 0.0247 -0.1366 0.084 Uiso calc PR 0.637(15) C 3
H H4C 0.0750 0.0788 -0.1058 0.084 Uiso calc PR 0.637(15) C 3
C C1' 0.3641(4) 0.0471(4) 0.0037(6) 0.0777(18) Uani d P 0.363(15) C 4
H H1'1 0.3971 0.0086 -0.0455 0.093 Uiso calc PR 0.363(15) C 4
H H1'2 0.3996 0.0268 0.0807 0.093 Uiso calc PR 0.363(15) C 4
C C2' 0.2702(10) 0.0052(12) -0.019(2) 0.058(5) Uani d P 0.363(15) C 4
H H2'1 0.2719 -0.0705 0.0164 0.069 Uiso calc PR 0.363(15) C 4
H H2'2 0.2438 -0.0054 -0.0997 0.069 Uiso calc PR 0.363(15) C 4
N N2' 0.2006(2) 0.0859(3) 0.0228(3) 0.0399(8) Uani d PD 0.363(15) C 4
C C3' 0.210(2) 0.0507(14) 0.1413(9) 0.072(7) Uani d PD 0.363(15) C 4
H H3'A 0.1912 -0.0295 0.1430 0.108 Uiso calc PR 0.363(15) C 4
H H3'B 0.1679 0.0986 0.1715 0.108 Uiso calc PR 0.363(15) C 4
H H3'C 0.2777 0.0601 0.1858 0.108 Uiso calc PR 0.363(15) C 4
C C4' 0.0988(9) 0.0579(17) -0.0466(19) 0.069(6) Uani d PD 0.363(15) C 4
H H4'A 0.0863 -0.0237 -0.0403 0.104 Uiso calc PR 0.363(15) C 4
H H4'B 0.0922 0.0768 -0.1240 0.104 Uiso calc PR 0.363(15) C 4
H H4'C 0.0519 0.1024 -0.0204 0.104 Uiso calc PR 0.363(15) C 4
C C5 0.3403(3) 0.2553(3) 0.2527(4) 0.0391(9) Uani d . 1 . .

loop_
_atom_site_aniso_label
_atom_site_aniso_U_11
_atom_site_aniso_U_22
_atom_site_aniso_U_33
_atom_site_aniso_U_12
_atom_site_aniso_U_13
_atom_site_aniso_U_23
Co1 0.0290(4) 0.0288(4) 0.0277(4) -0.0022(3) 0.0096(3) -0.0010(3)
Cl1 0.0609(10) 0.0812(12) 0.0376(8) 0.000 0.0206(8) 0.000
S1 0.0611(7) 0.0521(7) 0.0355(6) 0.0039(6) 0.0008(5) 0.0037(5)
O1 0.149(5) 0.133(6) 0.117(5) -0.028(4) 0.078(4) 0.022(4)
O2 0.156(6) 0.153(6) 0.091(5) 0.003(5) -0.004(4) -0.044(4)
O1' 0.149(5) 0.133(6) 0.117(5) -0.028(4) 0.078(4) 0.022(4)
O2' 0.156(6) 0.153(6) 0.091(5) 0.003(5) -0.004(4) -0.044(4)
N1 0.0377(18) 0.043(2) 0.049(2) 0.0010(15) 0.0150(15) -0.0025(16)
N3 0.0463(19) 0.048(2) 0.0299(17) -0.0052(15) 0.0073(14) -0.0034(15)
C1 0.075(4) 0.038(3) 0.139(6) 0.012(3) 0.062(4) 0.002(3)
C2 0.057(5) 0.032(4) 0.073(7) 0.006(3) 0.013(5) 0.006(4)
N2 0.0442(19) 0.0323(18) 0.043(2) -0.0077(15) 0.0128(15) 0.0006(15)
C3 0.064(6) 0.050(5) 0.068(6) -0.011(4) 0.036(5) 0.009(4)
C4 0.062(6) 0.045(5) 0.055(5) -0.015(5) 0.008(4) -0.008(4)
C1' 0.075(4) 0.038(3) 0.139(6) 0.012(3) 0.062(4) 0.002(3)
C2' 0.047(8) 0.036(7) 0.090(15) -0.004(6) 0.019(9) -0.004(8)
N2' 0.0442(19) 0.0323(18) 0.043(2) -0.0077(15) 0.0128(15) 0.0006(15)
C3' 0.122(18) 0.040(8) 0.056(9) -0.024(10) 0.029(10) 0.010(6)
C4' 0.053(9) 0.040(10) 0.107(17) -0.016(8) 0.011(9) 0.000(9)
C5 0.044(2) 0.0317(19) 0.041(2) -0.0029(17) 0.0105(18) -0.0037(18)

loop_
_atom_type_symbol
_atom_type_description
_atom_type_scat_dispersion_real
_atom_type_scat_dispersion_imag
_atom_type_scat_source
C C 0.0033 0.0016 'International Tables Vol C Tables 4.2.6.8 and 6.1.1.4'
H H 0.0000 0.0000 'International Tables Vol C Tables 4.2.6.8 and 6.1.1.4'
N N 0.0061 0.0033 'International Tables Vol C Tables 4.2.6.8 and 6.1.1.4'
O O 0.0106 0.0060 'International Tables Vol C Tables 4.2.6.8 and 6.1.1.4'
S S 0.1246 0.1234 'International Tables Vol C Tables 4.2.6.8 and 6.1.1.4'
Cl Cl 0.1484 0.1585 'International Tables Vol C Tables 4.2.6.8 and 6.1.1.4'
Co Co 0.3494 0.9721 'International Tables Vol C Tables 4.2.6.8 and 6.1.1.4'

loop_
_geom_angle_atom_site_label_1
_geom_angle_atom_site_label_2
_geom_angle_atom_site_label_3
_geom_angle_site_symmetry_1
_geom_angle_site_symmetry_3
_geom_angle
_geom_angle_publ_flag
N1 Co1 N1 . 7 180 y
N2 Co1 N2 . 7 180 y
N3 Co1 N3 7 . 180 y
N1 Co1 N2 . . 86.03(13) y
N3 Co1 N1 . . 89.00(14) y
N3 Co1 N2 . . 89.46(13) y
N1 Co1 N2 7 7 86.03(13) ?
N3 Co1 N1 7 . 91.00(14) ?
N3 Co1 N1 7 7 89.00(14) ?
N3 Co1 N1 . 7 91.00(14) y
N3 Co1 N2 7 . 90.54(13) y
N1 Co1 N2 7 . 93.97(13) ?
N3 Co1 N2' 7 7 89.46(13) ?
N3 Co1 N2' . 7 90.54(13) ?
N1 Co1 N2' . 7 93.97(13) ?
N1 Co1 N2' 7 7 86.03(13) ?
N2 Co1 N2' . 7 180.00(19) ?
N3 Co1 N2 7 7 89.46(13) ?
N3 Co1 N2 . 7 90.54(13) ?
N1 Co1 N2 . 7 93.97(13) y
N2' Co1 N2 7 7 0.00(19) ?
O2 Cl1 O2 . 2 141.2(8) ?
O2 Cl1 O2' . . 46.1(7) ?
O2 Cl1 O2' 2 . 96.5(10) ?
O2 Cl1 O2' . 2 96.5(10) ?
O2 Cl1 O2' 2 2 46.1(7) ?
O2' Cl1 O2' . 2 58.2(17) ?
O2 Cl1 O1' . 2 74.8(8) ?
O2 Cl1 O1' 2 2 112.2(9) ?
O2' Cl1 O1' . 2 102.7(12) ?
O2' Cl1 O1' 2 2 94.8(10) ?
O2 Cl1 O1' . . 112.2(9) ?
O2 Cl1 O1' 2 . 74.8(8) ?
O2' Cl1 O1' . . 94.8(10) ?
O2' Cl1 O1' 2 . 102.7(12) ?
O1' Cl1 O1' 2 . 160.0(16) ?
O2 Cl1 O1 . 2 111.7(5) ?
O2 Cl1 O1 2 2 94.0(5) ?
O2' Cl1 O1 . 2 144.7(9) ?
O2' Cl1 O1 2 2 109.9(10) ?
O1' Cl1 O1 . 2 120.5(9) ?
O2 Cl1 O1 . . 94.0(5) ?
O2 Cl1 O1 2 . 111.7(5) ?
O2' Cl1 O1 . . 109.9(10) ?
O2' Cl1 O1 2 . 144.7(9) ?
O1' Cl1 O1 2 . 120.5(9) ?
O1 Cl1 O1 2 . 97.1(8) ?
O2' O2' Cl1 2 . 60.9(8) ?
C1 N1 Co1 . . 110.7(3) ?
C1 N1 H1A . . 109.5 ?
Co1 N1 H1A . . 109.5 ?
C1 N1 H1B . . 109.5 ?
Co1 N1 H1B . . 109.5 ?
H1A N1 H1B . . 108.1 ?
C5 N3 Co1 . . 171.1(3) ?
C2 C1 N1 . . 111.0(5) ?
C2 C1 H1C . . 109.4 ?
N1 C1 H1C . . 109.4 ?
C2 C1 H1D . . 109.4 ?
N1 C1 H1D . . 109.4 ?
H1C C1 H1D . . 108.0 ?
N2 C2 C1 . . 111.8(7) ?
N2 C2 H2A . . 109.3 ?
C1 C2 H2A . . 109.3 ?
N2 C2 H2B . . 109.3 ?
C1 C2 H2B . . 109.3 ?
H2A C2 H2B . . 107.9 ?
C2 N2 C4 . . 111.1(6) ?
C2 N2 C3 . . 110.5(5) ?
C4 N2 C3 . . 103.3(6) ?
C2 N2 Co1 . . 103.9(4) ?
C4 N2 Co1 . . 115.5(5) ?
C3 N2 Co1 . . 112.7(4) ?
H2'1 C2' H2'2 . . 107.8 ?
N3 C5 S1 . . 178.3(4) ?

loop_
_geom_bond_atom_site_label_1
_geom_bond_atom_site_label_2
_geom_bond_site_symmetry_2
_geom_bond_distance
_geom_bond_publ_flag
Co1 N1 . 1.946(3) y
Co1 N2 . 2.055(3) y
Co1 N3 7 1.883(4) ?
Co1 N3 . 1.883(4) y
Co1 N1 7 1.946(3) ?
Co1 N2' 7 2.055(3) ?
Co1 N2 7 2.055(3) ?
Cl1 O2 . 1.355(6) ?
Cl1 O2 2 1.355(6) ?
Cl1 O2' . 1.386(8) ?
Cl1 O2' 2 1.386(8) ?
Cl1 O1' 2 1.405(8) ?
Cl1 O1' . 1.405(8) ?
Cl1 O1 2 1.412(5) ?
Cl1 O1 . 1.412(5) ?
S1 C5 . 1.616(4) ?
O2' O2' 2 1.35(4) ?
N1 C1 . 1.469(6) ?
N1 H1A . 0.90 ?
N1 H1B . 0.90 ?
N3 C5 . 1.150(6) ?
C1 C2 . 1.466(10) ?
C1 H1C . 0.97 ?
C1 H1D . 0.97 ?
C2 N2 . 1.457(8) ?
C2 H2A . 0.97 ?
C2 H2B . 0.97 ?
N2 C4 . 1.485(6) ?
N2 C3 . 1.495(6) ?
C3 H3A . 0.96 ?
C3 H3B . 0.96 ?
C3 H3C . 0.96 ?
C4 H4A . 0.96 ?
C4 H4B . 0.96 ?
C4 H4C . 0.96 ?
C2' H2'1 . 0.97 ?
C2' H2'2 . 0.97 ?
C3' H3'A . 0.96 ?
C3' H3'B . 0.96 ?
C3' H3'C . 0.96 ?
C4' H4'A . 0.96 ?
C4' H4'B . 0.96 ?
C4' H4'C . 0.96 ?

loop_
_geom_hbond_atom_site_label_D
_geom_hbond_atom_site_label_H
_geom_hbond_atom_site_label_A
_geom_hbond_site_symmetry_A
_geom_hbond_distance_DH
_geom_hbond_distance_HA
_geom_hbond_distance_DA
_geom_hbond_angle_DHA
N1 H1B S1 2_655 0.90 2.64 3.439(3) 148
N1 H1A O1' 7 0.90 2.34 3.217(18) 165
N1 H1A O1 7 0.90 2.21 2.982(8) 143
